data_7034207
loop_
_publ_author_name
'Kumar Rao, Gyandshwar'
'Kumar, Arun'
'Saleem, Fariha'
'Singh, Mahabir P.'
'Kumar, Satyendra'
'Kumar, Bharat'
'Mukherjee, Goutam'
'Singh, Ajai K.'

_publ_section_title
;
 Palladium(ii)-1-phenylthio-2-arylchalcogenoethane complexes: palladium
 phosphide nano-peanut and ribbon formation controlled by chalcogen and
 Suzuki coupling activation.
;
_journal_issue 14
_journal_name_full 'Dalton transactions (Cambridge, England : 2003)'
_journal_page_first 6600
_journal_page_last 6612
_journal_paper_doi 10.1039/c4dt03471f
_journal_volume 44
_journal_year 2015
_chemical_formula_moiety 'C14 H14 Cl2 Pd S2'
_chemical_formula_sum 'C14 H14 Cl2 Pd S2'
_chemical_formula_weight 423.69
_chemical_name_systematic
; 
 ? 
;
_space_group_IT_number 15
_symmetry_cell_setting monoclinic
_symmetry_space_group_name_Hall '-C 2yc'
_symmetry_space_group_name_H-M 'C 1 2/c 1'
_atom_sites_solution_hydrogens geom
_atom_sites_solution_primary direct
_atom_sites_solution_secondary difmap
_audit_creation_method SHELXL-97
_audit_update_record
;
2014-07-15 deposited with the CCDC.
2015-02-26 downloaded from the CCDC.
;
_cell_angle_alpha 90.00
_cell_angle_beta 125.942(7)
_cell_angle_gamma 90.00
_cell_formula_units_Z 4
_cell_length_a 19.409(10)
_cell_length_b 8.198(4)
_cell_length_c 12.590(7)
_cell_measurement_reflns_used 3195
_cell_measurement_temperature 273(2)
_cell_measurement_theta_max 28.20
_cell_measurement_theta_min 2.59
_cell_volume 1621.9(15)
_computing_cell_refinement 'Bruker SMART'
_computing_data_collection 'Bruker SMART'
_computing_data_reduction 'Bruker SAINT'
_computing_molecular_graphics 'Bruker SHELXTL'
_computing_publication_material 'Bruker SHELXTL'
_computing_structure_refinement 'SHELXL-97 (Sheldrick, 1997)'
_computing_structure_solution 'SHELXS-97 (Sheldrick, 1990)'
_diffrn_ambient_temperature 273(2)
_diffrn_measured_fraction_theta_full 0.997
_diffrn_measured_fraction_theta_max 0.997
_diffrn_measurement_device_type 'CCD area detector'
_diffrn_measurement_method 'phi and omega scans'
_diffrn_radiation_monochromator graphite
_diffrn_radiation_source 'fine-focus sealed tube'
_diffrn_radiation_type MoK\a
_diffrn_radiation_wavelength 0.71073
_diffrn_reflns_av_R_equivalents 0.0309
_diffrn_reflns_av_sigmaI/netI 0.0298
_diffrn_reflns_limit_h_max 22
_diffrn_reflns_limit_h_min -22
_diffrn_reflns_limit_k_max 9
_diffrn_reflns_limit_k_min -9
_diffrn_reflns_limit_l_max 14
_diffrn_reflns_limit_l_min -14
_diffrn_reflns_number 4855
_diffrn_reflns_theta_full 25.00
_diffrn_reflns_theta_max 24.99
_diffrn_reflns_theta_min 2.80
_exptl_absorpt_coefficient_mu 1.714
_exptl_absorpt_correction_T_max 0.711
_exptl_absorpt_correction_T_min 0.558
_exptl_absorpt_correction_type multi-scan
_exptl_absorpt_process_details '(SADABS; Sheldrick, 1996)'
_exptl_crystal_colour Red
_exptl_crystal_density_diffrn 1.738
_exptl_crystal_density_meas 1.721
_exptl_crystal_density_method 'not measured'
_exptl_crystal_description Rods
_exptl_crystal_F_000 840.0
_exptl_crystal_size_max 0.553
_exptl_crystal_size_mid 0.295
_exptl_crystal_size_min 0.207
_refine_diff_density_max 0.417
_refine_diff_density_min -1.334
_refine_diff_density_rms 0.146
_refine_ls_extinction_method none
_refine_ls_goodness_of_fit_ref 1.264
_refine_ls_hydrogen_treatment constr
_refine_ls_matrix_type full
_refine_ls_number_parameters 87
_refine_ls_number_reflns 1400
_refine_ls_number_restraints 0
_refine_ls_restrained_S_all 1.264
_refine_ls_R_factor_all 0.0386
_refine_ls_R_factor_gt 0.0354
_refine_ls_shift/su_max 0.001
_refine_ls_shift/su_mean 0.000
_refine_ls_structure_factor_coef Fsqd
_refine_ls_weighting_details 'calc w=1/[\s^2^(Fo^2^)+(0.0396P)^2^+0.7945P] where P=(Fo^2^+2Fc^2^)/3'
_refine_ls_weighting_scheme calc
_refine_ls_wR_factor_gt 0.0817
_refine_ls_wR_factor_ref 0.0831
_reflns_number_gt 1307
_reflns_number_total 1400
_reflns_threshold_expression >2sigma(I)
_cod_data_source_file c4dt03471f2.cif
_cod_data_source_block gyan99m
_cod_depositor_comments
;
The following automatic conversions were performed:

'_symmetry_cell_setting' value 'Monoclinic' changed to 'monoclinic'
according to
/usr/data/users/saulius/crontab/automatic-downloads/rss-feeds/RSC/lib/dictionaries/cif_core.dic
dictionary named 'cif_core.dic' version 2.4.2 from 2011-04-26.

Automatic conversion script
Id: cif_fix_values 3086 2015-02-26 13:12:21Z robertas 

 Adding full bibliography for 7034207--7034208.cif.
;
_cod_original_sg_symbol_H-M C2/c
_cod_original_formula_sum 'C14 H14 Cl2 Pd S2 '
_cod_database_code 7034207

loop_
_symmetry_equiv_pos_as_xyz
'x, y, z'
'-x, y, -z+1/2'
'x+1/2, y+1/2, z'
'-x+1/2, y+1/2, -z+1/2'
'-x, -y, -z'
'x, -y, z-1/2'
'-x+1/2, -y+1/2, -z'
'x+1/2, -y+1/2, z-1/2'

loop_
_atom_site_label
_atom_site_type_symbol
_atom_site_fract_x
_atom_site_fract_y
_atom_site_fract_z
_atom_site_U_iso_or_equiv
_atom_site_adp_type
_atom_site_occupancy
_atom_site_symmetry_multiplicity
_atom_site_calc_flag
_atom_site_refinement_flags
C4 C 0.2596(3) 0.1069(6) 0.7580(5) 0.0676(15) Uani 1 1 d .
H4 H 0.2782 0.1500 0.8391 0.081 Uiso 1 1 calc R
C3 C 0.3176(3) 0.0364(6) 0.7419(5) 0.0589(12) Uani 1 1 d .
H3 H 0.3748 0.0305 0.8121 0.071 Uiso 1 1 calc R
C5 C 0.1737(3) 0.1141(6) 0.6542(5) 0.0587(13) Uani 1 1 d .
H5 H 0.1349 0.1617 0.6656 0.070 Uiso 1 1 calc R
C2 C 0.2900(3) -0.0254(6) 0.6208(5) 0.0588(13) Uani 1 1 d .
H2 H 0.3291 -0.0719 0.6096 0.071 Uiso 1 1 calc R
C6 C 0.1465(2) 0.0499(5) 0.5339(4) 0.0386(9) Uani 1 1 d .
C1 C 0.2039(3) -0.0187(5) 0.5147(4) 0.0486(11) Uani 1 1 d .
H1 H 0.1855 -0.0593 0.4330 0.058 Uiso 1 1 calc R
Pd1 Pd 0.0000 -0.13146(4) 0.2500 0.02672(17) Uani 1 2 d S
S1 S 0.03575(6) 0.06716(14) 0.40161(10) 0.0465(3) Uani 1 1 d .
Cl1 Cl 0.03444(6) -0.32546(12) 0.40935(9) 0.0435(3) Uani 1 1 d .
C7 C 0.0395(4) 0.2493(5) 0.3207(5) 0.090(2) Uani 1 1 d .
H7A H 0.0407 0.3468 0.3654 0.108 Uiso 1 1 calc R
H7B H 0.0903 0.2477 0.3230 0.108 Uiso 1 1 calc R

loop_
_atom_site_aniso_label
_atom_site_aniso_U_11
_atom_site_aniso_U_22
_atom_site_aniso_U_33
_atom_site_aniso_U_23
_atom_site_aniso_U_13
_atom_site_aniso_U_12
C4 0.048(3) 0.100(4) 0.045(3) -0.023(3) 0.022(2) -0.012(3)
C3 0.036(2) 0.071(3) 0.049(3) -0.010(2) 0.013(2) -0.010(2)
C5 0.042(3) 0.079(3) 0.055(3) -0.031(2) 0.028(2) -0.010(2)
C2 0.032(2) 0.064(3) 0.074(3) -0.016(3) 0.028(2) -0.001(2)
C6 0.030(2) 0.040(2) 0.040(2) -0.0104(17) 0.0168(18) -0.0049(17)
C1 0.040(2) 0.056(3) 0.049(2) -0.018(2) 0.025(2) -0.0059(19)
Pd1 0.0233(2) 0.0240(2) 0.0265(2) 0.000 0.01108(17) 0.000
S1 0.0329(6) 0.0450(6) 0.0483(6) -0.0168(5) 0.0165(5) 0.0018(4)
Cl1 0.0455(6) 0.0396(5) 0.0392(5) 0.0107(4) 0.0214(5) 0.0046(4)
C7 0.088(4) 0.025(2) 0.085(4) 0.001(2) 0.010(3) 0.000(2)

loop_
_atom_type_symbol
_atom_type_description
_atom_type_scat_dispersion_real
_atom_type_scat_dispersion_imag
_atom_type_scat_source
C C 0.0033 0.0016 'International Tables Vol C Tables 4.2.6.8 and 6.1.1.4'
H H 0.0000 0.0000 'International Tables Vol C Tables 4.2.6.8 and 6.1.1.4'
S S 0.1246 0.1234 'International Tables Vol C Tables 4.2.6.8 and 6.1.1.4'
Cl Cl 0.1484 0.1585 'International Tables Vol C Tables 4.2.6.8 and 6.1.1.4'
Pd Pd -0.9988 1.0072 'International Tables Vol C Tables 4.2.6.8 and 6.1.1.4'

loop_
_geom_angle_atom_site_label_1
_geom_angle_atom_site_label_2
_geom_angle_atom_site_label_3
_geom_angle
_geom_angle_site_symmetry_1
_geom_angle_site_symmetry_3
C3 C4 C5 120.7(4) . .
C3 C4 H4 119.7 . .
C5 C4 H4 119.7 . .
C2 C3 C4 119.6(4) . .
C2 C3 H3 120.2 . .
C4 C3 H3 120.2 . .
C6 C5 C4 119.3(4) . .
C6 C5 H5 120.4 . .
C4 C5 H5 120.4 . .
C3 C2 C1 120.7(4) . .
C3 C2 H2 119.6 . .
C1 C2 H2 119.6 . .
C5 C6 C1 121.0(4) . .
C5 C6 S1 117.8(3) . .
C1 C6 S1 121.1(3) . .
C6 C1 C2 118.7(4) . .
C6 C1 H1 120.7 . .
C2 C1 H1 120.7 . .
S1 Pd1 S1 89.11(8) . 2
S1 Pd1 Cl1 177.22(4) . 2
S1 Pd1 Cl1 88.52(6) 2 2
S1 Pd1 Cl1 88.52(6) . .
S1 Pd1 Cl1 177.22(4) 2 .
Cl1 Pd1 Cl1 93.89(7) 2 .
C6 S1 C7 99.4(2) . .
C6 S1 Pd1 109.28(13) . .
C7 S1 Pd1 101.99(19) . .
C7 C7 S1 108.0(4) 2 .
C7 C7 H7A 110.1 2 .
S1 C7 H7A 110.1 . .
C7 C7 H7B 110.1 2 .
S1 C7 H7B 110.1 . .
H7A C7 H7B 108.4 . .

loop_
_geom_bond_atom_site_label_1
_geom_bond_atom_site_label_2
_geom_bond_distance
_geom_bond_site_symmetry_2
C4 C3 1.382(7) .
C4 C5 1.390(7) .
C4 H4 0.9300 .
C3 C2 1.381(6) .
C3 H3 0.9300 .
C5 C6 1.383(6) .
C5 H5 0.9300 .
C2 C1 1.400(6) .
C2 H2 0.9300 .
C6 C1 1.389(6) .
C6 S1 1.793(4) .
C1 H1 0.9300 .
Pd1 S1 2.2851(14) .
Pd1 S1 2.2851(14) 2
Pd1 Cl1 2.3296(13) 2
Pd1 Cl1 2.3296(13) .
S1 C7 1.833(5) .
C7 C7 1.521(9) 2
C7 H7A 0.9700 .
C7 H7B 0.9700 .

loop_
_geom_torsion_atom_site_label_1
_geom_torsion_atom_site_label_2
_geom_torsion_atom_site_label_3
_geom_torsion_atom_site_label_4
_geom_torsion
_geom_torsion_site_symmetry_1
_geom_torsion_site_symmetry_4
C5 C4 C3 C2 1.0(8) . .
C3 C4 C5 C6 0.0(8) . .
C4 C3 C2 C1 -0.6(8) . .
C4 C5 C6 C1 -1.3(7) . .
C4 C5 C6 S1 -178.2(4) . .
C5 C6 C1 C2 1.6(7) . .
S1 C6 C1 C2 178.4(4) . .
C3 C2 C1 C6 -0.6(7) . .
C5 C6 S1 C7 97.1(4) . .
C1 C6 S1 C7 -79.8(4) . .
C5 C6 S1 Pd1 -156.5(3) . .
C1 C6 S1 Pd1 26.5(4) . .
S1 Pd1 S1 C6 -118.35(16) 2 .
Cl1 Pd1 S1 C6 63.09(15) . .
S1 Pd1 S1 C7 -13.8(2) 2 .
Cl1 Pd1 S1 C7 167.7(2) . .
C6 S1 C7 C7 158.3(6) . 2
Pd1 S1 C7 C7 46.1(7) . 2
